data_1568156
loop_
_publ_author_name
'Zhou, Xiuquan'
'Kolluru, Venkata Surya Chaitanya'
'Xu, Wenqian'
'Wang, Luqing'
'Chang, Tieyan'
'Chen, Yu-Sheng'
'Yu, Lei'
'Wen, Jianguo'
'Chan, Maria K. Y.'
'Chung, Duck Young'
'Kanatzidis, Mercouri G.'

_publ_section_title
;
 Discovery of chalcogenides structures and compositions using mixed fluxes
;
_journal_issue 7938
_journal_name_full Nature
_journal_page_first 72
_journal_page_last 77
_journal_paper_doi 10.1038/s41586-022-05307-7
_journal_volume 612
_journal_year 2022
_chemical_formula_moiety 'Ba1.63 Cu2 K0.37 O1.93 Se2'
_chemical_formula_sum 'Ba1.59 Cu1.92 K0.41 O1.86 Se2'
_chemical_formula_weight 544.89
_space_group_crystal_system tetragonal
_space_group_IT_number 107
_space_group_name_Hall 'I 4 -2'
_space_group_name_H-M_alt 'I 4 m m'
_atom_sites_solution_hydrogens .
_atom_sites_solution_primary dual
_audit_contact_author_name
;
;
_audit_creation_date 2021-08-04
_audit_creation_method
;
Olex2 1.2
(compiled 2018.05.29 svn.r3508 for OlexSys, GUI svn.r5506)
;
_cell_angle_alpha 90
_cell_angle_beta 90
_cell_angle_gamma 90
_cell_formula_units_Z 2
_cell_length_a 4.2047(6)
_cell_length_b 4.2047(6)
_cell_length_c 19.346(4)
_cell_measurement_reflns_used 1290
_cell_measurement_temperature 293(2)
_cell_measurement_theta_max 8.1
_cell_measurement_theta_min 8.4
_cell_volume 342.03(10)
_computing_molecular_graphics 'Olex2 (Dolomanov et al., 2009)'
_computing_publication_material 'Olex2 (Dolomanov et al., 2009)'
_computing_structure_refinement 'ShelXL (Sheldrick, 2015)'
_computing_structure_solution 'ShelXT (Sheldrick, 2015)'
_diffrn_ambient_temperature 293(2)
_diffrn_measured_fraction_theta_full 0.992
_diffrn_measured_fraction_theta_max 0.994
_diffrn_measurement_device_type 'Bruker APEX-II CCD'
_diffrn_measurement_method '\w scans'
_diffrn_radiation_type MoK\a
_diffrn_radiation_wavelength 0.71073
_diffrn_reflns_av_R_equivalents 0.0155
_diffrn_reflns_av_unetI/netI 0.0339
_diffrn_reflns_Laue_measured_fraction_full 0.992
_diffrn_reflns_Laue_measured_fraction_max 0.994
_diffrn_reflns_limit_h_max 4
_diffrn_reflns_limit_h_min -3
_diffrn_reflns_limit_k_max 5
_diffrn_reflns_limit_k_min 0
_diffrn_reflns_limit_l_max 26
_diffrn_reflns_limit_l_min 0
_diffrn_reflns_number 245
_diffrn_reflns_point_group_measured_fraction_full 0.510
_diffrn_reflns_point_group_measured_fraction_max 0.510
_diffrn_reflns_theta_full 25.242
_diffrn_reflns_theta_max 29.038
_diffrn_reflns_theta_min 4.214
_diffrn_standards_number 0
_exptl_absorpt_coefficient_mu 25.769
_exptl_absorpt_correction_type none
_exptl_crystal_density_diffrn 5.291
_exptl_crystal_description plate
_exptl_crystal_F_000 471
_refine_diff_density_max 0.976
_refine_diff_density_min -2.040
_refine_diff_density_rms 0.415
_refine_ls_abs_structure_details
;
No quotients, so Flack parameter determined by classical intensity fit
;
_refine_ls_abs_structure_Flack 0.2(3)
_refine_ls_extinction_coef .
_refine_ls_extinction_method none
_refine_ls_goodness_of_fit_ref 1.011
_refine_ls_hydrogen_treatment undef
_refine_ls_matrix_type full
_refine_ls_number_parameters 23
_refine_ls_number_reflns 174
_refine_ls_number_restraints 1
_refine_ls_restrained_S_all 1.008
_refine_ls_R_factor_all 0.0330
_refine_ls_R_factor_gt 0.0239
_refine_ls_shift/su_max 0.000
_refine_ls_shift/su_mean 0.000
_refine_ls_structure_factor_coef Fsqd
_refine_ls_weighting_details 'w=1/[\s^2^(Fo^2^)+(0.0314P)^2^] where P=(Fo^2^+2Fc^2^)/3'
_refine_ls_weighting_scheme calc
_refine_ls_wR_factor_gt 0.0546
_refine_ls_wR_factor_ref 0.0552
_reflns_Friedel_coverage 0.000
_reflns_Friedel_fraction_full 0.000
_reflns_Friedel_fraction_max 0.000
_reflns_number_gt 141
_reflns_number_total 174
_reflns_threshold_expression 'I > 2\s(I)'
_cod_data_source_file XXIII_Ba1.63Cu2K0.37O1.94Se2.cif
_cod_data_source_block XXIII
_cod_original_cell_volume 342.03(12)
_cod_database_code 1568156
_shelx_shelxl_version_number 2018/3
_shelx_space_group_comment
;
The symmetry employed for this shelxl refinement is uniquely defined
by the following loop, which should always be used as a source of
symmetry information in preference to the above space-group names.
They are only intended as comments.
;
_olex2_refinement_description
;
1. Shared sites
{Ba02, K1}
2. Uiso/Uaniso restraints and constraints
Uanis(Ba02) = Uanis(K1)
3. Others
 Sof(K1)=0.125*(1-FVAR(2))
 Sof(Ba02)=0.125*FVAR(2)
;
_olex2_submission_special_instructions 'No special instructions were received'

loop_
_space_group_symop_operation_xyz
'x, y, z'
'-x, -y, z'
'-y, x, z'
'y, -x, z'
'x, -y, z'
'-x, y, z'
'-y, -x, z'
'y, x, z'
'x+1/2, y+1/2, z+1/2'
'-x+1/2, -y+1/2, z+1/2'
'-y+1/2, x+1/2, z+1/2'
'y+1/2, -x+1/2, z+1/2'
'x+1/2, -y+1/2, z+1/2'
'-x+1/2, y+1/2, z+1/2'
'-y+1/2, -x+1/2, z+1/2'
'y+1/2, x+1/2, z+1/2'

loop_
_atom_site_label
_atom_site_type_symbol
_atom_site_fract_x
_atom_site_fract_y
_atom_site_fract_z
_atom_site_U_iso_or_equiv
_atom_site_adp_type
_atom_site_occupancy
_atom_site_site_symmetry_order
_atom_site_calc_flag
_atom_site_refinement_flags_posn
_atom_site_refinement_flags_adp
_atom_site_refinement_flags_occupancy
_atom_site_disorder_assembly
_atom_site_disorder_group
Ba01 Ba 1.000000 1.000000 0.5154(2) 0.0204(16) Uani 1 8 d S T P A .
Se03 Se 0.500000 0.500000 0.4363(5) 0.009(2) Uani 1 8 d S T P . .
Se04 Se 0.000000 0.000000 0.2884(5) 0.010(2) Uani 1 8 d S T P . .
Cu05 Cu 0.500000 0.000000 0.3647(6) 0.0216(7) Uani 1 4 d S T P . .
O006 O 1.000000 0.500000 0.611(3) 0.037(6) Uani 0.97(5) 4 d S T P . .
Ba02 Ba 1.000000 0.000000 0.70994(19) 0.0039(14) Uani 0.632(19) 8 d S T P A 1
K1 K 1.000000 0.000000 0.70994(19) 0.0039(14) Uani 0.368(19) 8 d S T P A 2

loop_
_atom_site_aniso_label
_atom_site_aniso_U_11
_atom_site_aniso_U_22
_atom_site_aniso_U_33
_atom_site_aniso_U_23
_atom_site_aniso_U_13
_atom_site_aniso_U_12
Ba01 0.021(2) 0.021(2) 0.019(3) 0.000 0.000 0.000
Se03 0.008(3) 0.008(3) 0.013(5) 0.000 0.000 0.000
Se04 0.009(3) 0.009(3) 0.013(5) 0.000 0.000 0.000
Cu05 0.032(5) 0.017(4) 0.0158(14) 0.000 0.000 0.000
O006 0.072(13) 0.027(8) 0.011(10) 0.000 0.000 0.000
Ba02 0.0025(17) 0.0025(17) 0.007(3) 0.000 0.000 0.000
K1 0.0025(17) 0.0025(17) 0.007(3) 0.000 0.000 0.000

loop_
_atom_type_symbol
_atom_type_description
_atom_type_scat_dispersion_real
_atom_type_scat_dispersion_imag
_atom_type_scat_source
Ba Ba -0.3244 2.2819 'International Tables Vol C Tables 4.2.6.8 and 6.1.1.4'
Cu Cu 0.3201 1.2651 'International Tables Vol C Tables 4.2.6.8 and 6.1.1.4'
K K 0.2009 0.2494 'International Tables Vol C Tables 4.2.6.8 and 6.1.1.4'
O O 0.0106 0.0060 'International Tables Vol C Tables 4.2.6.8 and 6.1.1.4'
Se Se -0.0929 2.2259 'International Tables Vol C Tables 4.2.6.8 and 6.1.1.4'

loop_
_geom_angle_atom_site_label_1
_geom_angle_atom_site_label_2
_geom_angle_atom_site_label_3
_geom_angle
_geom_angle_site_symmetry_1
_geom_angle_site_symmetry_3
Se03 Ba01 Se03 125.5(4) . 1_665
Se03 Ba01 Se03 77.91(16) 1_665 1_565
Se03 Ba01 Se03 77.91(16) . 1_565
Se03 Ba01 Se03 77.91(16) 1_665 1_655
Se03 Ba01 Se03 77.91(16) . 1_655
Se03 Ba01 Se03 125.5(4) 1_565 1_655
Se03 Ba01 Cu05 89.8(2) . 3_665
Se03 Ba01 Cu05 89.8(2) 1_665 1_565
Se03 Ba01 Cu05 89.8(2) 1_565 1_665
Se03 Ba01 Cu05 42.37(15) 1_565 3_665
Se03 Ba01 Cu05 89.8(2) 1_655 3_665
Se03 Ba01 Cu05 89.8(2) . 1_665
Se03 Ba01 Cu05 42.37(15) . 3_655
Se03 Ba01 Cu05 89.8(2) 1_655 1_565
Se03 Ba01 Cu05 89.8(2) 1_665 3_655
Se03 Ba01 Cu05 42.37(15) 1_655 1_665
Se03 Ba01 Cu05 89.8(2) 1_565 3_655
Se03 Ba01 Cu05 42.37(15) 1_665 1_665
Se03 Ba01 Cu05 42.37(15) . 1_565
Se03 Ba01 Cu05 42.37(15) 1_665 3_665
Se03 Ba01 Cu05 42.37(15) 1_565 1_565
Se03 Ba01 Cu05 42.37(15) 1_655 3_655
Cu05 Ba01 Cu05 48.85(14) 3_665 1_665
Cu05 Ba01 Cu05 48.85(14) 1_565 3_665
Cu05 Ba01 Cu05 71.6(2) 3_655 3_665
Cu05 Ba01 Cu05 71.6(2) 1_565 1_665
Cu05 Ba01 Cu05 48.85(14) 3_655 1_665
Cu05 Ba01 Cu05 48.85(14) 3_655 1_565
O006 Ba01 Se03 140.75(18) . 1_565
O006 Ba01 Se03 140.75(18) 1_565 1_655
O006 Ba01 Se03 80.2(8) 3_655 1_565
O006 Ba01 Se03 140.75(18) 3_755 1_565
O006 Ba01 Se03 80.2(8) 3_655 .
O006 Ba01 Se03 140.75(18) 3_655 1_655
O006 Ba01 Se03 80.2(8) . .
O006 Ba01 Se03 140.74(18) 3_755 .
O006 Ba01 Se03 80.2(8) 3_755 1_665
O006 Ba01 Se03 140.75(18) . 1_665
O006 Ba01 Se03 80.2(8) 1_565 1_665
O006 Ba01 Se03 80.2(8) . 1_655
O006 Ba01 Se03 140.75(18) 3_655 1_665
O006 Ba01 Se03 140.74(18) 1_565 .
O006 Ba01 Se03 80.2(8) 1_565 1_565
O006 Ba01 Se03 80.2(8) 3_755 1_655
O006 Ba01 Cu05 167.1(10) . 3_665
O006 Ba01 Cu05 122.4(7) . 1_665
O006 Ba01 Cu05 95.5(10) 3_755 1_665
O006 Ba01 Cu05 167.1(10) 3_655 1_665
O006 Ba01 Cu05 122.4(7) . 1_565
O006 Ba01 Cu05 122.4(7) 3_755 3_655
O006 Ba01 Cu05 95.5(10) 1_565 3_665
O006 Ba01 Cu05 95.5(10) . 3_655
O006 Ba01 Cu05 95.5(10) 3_655 1_565
O006 Ba01 Cu05 122.4(7) 3_755 3_665
O006 Ba01 Cu05 122.4(7) 3_655 3_655
O006 Ba01 Cu05 167.1(10) 3_755 1_565
O006 Ba01 Cu05 122.4(7) 3_655 3_665
O006 Ba01 Cu05 122.4(7) 1_565 1_665
O006 Ba01 Cu05 122.4(7) 1_565 1_565
O006 Ba01 Cu05 167.1(10) 1_565 3_655
O006 Ba01 O006 64.2(11) 3_755 1_565
O006 Ba01 O006 64.2(11) 1_565 3_655
O006 Ba01 O006 97(2) 3_755 3_655
O006 Ba01 O006 64.2(11) 3_655 .
O006 Ba01 O006 64.2(11) 3_755 .
O006 Ba01 O006 97(2) 1_565 .
Ba01 Se03 Ba01 77.91(16) 1_445 1_455
Ba01 Se03 Ba01 125.5(4) 1_445 .
Ba01 Se03 Ba01 125.5(4) 1_455 1_545
Ba01 Se03 Ba01 77.91(16) 1_545 .
Ba01 Se03 Ba01 77.91(16) 1_455 .
Ba01 Se03 Ba01 77.91(16) 1_445 1_545
Cu05 Se03 Ba01 74.16(17) 1_565 .
Cu05 Se03 Ba01 140.97(6) 3 1_545
Cu05 Se03 Ba01 140.97(6) 3_655 1_455
Cu05 Se03 Ba01 74.16(17) 3_655 1_545
Cu05 Se03 Ba01 140.97(6) 3_655 1_445
Cu05 Se03 Ba01 74.16(17) 3 1_455
Cu05 Se03 Ba01 140.97(6) 1_565 1_445
Cu05 Se03 Ba01 74.16(17) . 1_445
Cu05 Se03 Ba01 140.97(6) . .
Cu05 Se03 Ba01 74.16(17) . 1_545
Cu05 Se03 Ba01 74.16(17) 3_655 .
Cu05 Se03 Ba01 140.97(6) 3 .
Cu05 Se03 Ba01 74.16(17) 1_565 1_455
Cu05 Se03 Ba01 74.16(17) 3 1_445
Cu05 Se03 Ba01 140.97(6) 1_565 1_545
Cu05 Se03 Ba01 140.97(6) . 1_455
Cu05 Se03 Cu05 72.4(3) 3_655 1_565
Cu05 Se03 Cu05 113.2(6) . 1_565
Cu05 Se03 Cu05 113.2(6) 3 3_655
Cu05 Se03 Cu05 72.4(3) . 3
Cu05 Se03 Cu05 72.4(3) 3 1_565
Cu05 Se03 Cu05 72.4(3) . 3_655
Cu05 Se04 Cu05 70.7(3) 3 1_455
Cu05 Se04 Cu05 109.9(6) 1_455 .
Cu05 Se04 Cu05 70.7(3) 3_545 1_455
Cu05 Se04 Cu05 109.9(6) 3 3_545
Cu05 Se04 Cu05 70.7(3) 3_545 .
Cu05 Se04 Cu05 70.7(3) 3 .
Cu05 Se04 Ba02 75.27(16) . 9_454
Cu05 Se04 Ba02 140.96(7) 3_545 9_454
Cu05 Se04 Ba02 75.27(16) 3 9_454
Cu05 Se04 Ba02 140.96(7) 1_455 9_444
Cu05 Se04 Ba02 140.96(7) 1_455 9_454
Cu05 Se04 Ba02 140.96(7) 3_545 9_354
Cu05 Se04 Ba02 140.96(7) 3 9_344
Cu05 Se04 Ba02 75.27(16) 1_455 9_344
Cu05 Se04 Ba02 75.27(16) 3 9_354
Cu05 Se04 Ba02 75.27(16) . 9_444
Cu05 Se04 Ba02 75.27(16) 1_455 9_354
Cu05 Se04 Ba02 140.96(7) . 9_344
Cu05 Se04 Ba02 140.96(7) 3 9_444
Cu05 Se04 Ba02 75.27(16) 3_545 9_344
Cu05 Se04 Ba02 75.27(16) 3_545 9_444
Cu05 Se04 Ba02 140.96(7) . 9_354
Ba02 Se04 Ba02 78.07(16) 9_454 9_444
Ba02 Se04 Ba02 125.9(4) 9_444 9_354
Ba02 Se04 Ba02 125.9(4) 9_344 9_454
Ba02 Se04 Ba02 78.07(16) 9_344 9_444
Ba02 Se04 Ba02 78.07(16) 9_454 9_354
Ba02 Se04 Ba02 78.07(16) 9_344 9_354
Ba01 Cu05 Ba01 71.6(2) 1_545 1_445
Ba01 Cu05 Ba02 131.593(16) 1_545 9_454
Ba01 Cu05 Ba02 131.593(16) 1_445 9_444
Ba01 Cu05 Ba02 131.593(16) 1_545 9_444
Ba01 Cu05 Ba02 131.593(16) 1_445 9_454
Se03 Cu05 Ba01 63.5(3) 1_545 1_545
Se03 Cu05 Ba01 63.5(3) 1_545 1_445
Se03 Cu05 Ba01 63.5(3) . 1_445
Se03 Cu05 Ba01 63.5(3) . 1_545
Se03 Cu05 Se03 113.2(6) 1_545 .
Se03 Cu05 Se04 108.44(3) 1_545 .
Se03 Cu05 Se04 108.44(3) . .
Se03 Cu05 Se04 108.44(3) . 1_655
Se03 Cu05 Se04 108.43(3) 1_545 1_655
Se03 Cu05 Cu05 126.18(15) 1_545 3
Se03 Cu05 Cu05 126.18(15) . 3_645
Se03 Cu05 Cu05 126.18(15) 1_545 3_655
Se03 Cu05 Cu05 53.82(15) 1_545 3_545
Se03 Cu05 Cu05 126.18(15) . 3_545
Se03 Cu05 Cu05 53.82(15) 1_545 3_645
Se03 Cu05 Cu05 53.82(15) . 3_655
Se03 Cu05 Cu05 53.82(15) . 3
Se03 Cu05 Ba02 88.3(3) 1_545 9_444
Se03 Cu05 Ba02 88.3(3) . 9_454
Se03 Cu05 Ba02 158.5(4) . 9_444
Se03 Cu05 Ba02 158.5(4) 1_545 9_454
Se04 Cu05 Ba01 160.8(4) . 1_545
Se04 Cu05 Ba01 89.3(2) . 1_445
Se04 Cu05 Ba01 89.3(2) 1_655 1_545
Se04 Cu05 Ba01 160.8(4) 1_655 1_445
Se04 Cu05 Se04 109.9(6) 1_655 .
Se04 Cu05 Cu05 54.63(15) 1_655 3_645
Se04 Cu05 Cu05 125.37(15) 1_655 3
Se04 Cu05 Cu05 125.37(15) 1_655 3_545
Se04 Cu05 Cu05 54.63(15) . 3
Se04 Cu05 Cu05 54.63(15) . 3_545
Se04 Cu05 Cu05 125.37(15) . 3_655
Se04 Cu05 Cu05 125.37(15) . 3_645
Se04 Cu05 Cu05 54.63(15) 1_655 3_655
Se04 Cu05 Ba02 62.0(3) 1_655 9_444
Se04 Cu05 Ba02 62.0(3) . 9_454
Se04 Cu05 Ba02 62.0(3) 1_655 9_454
Se04 Cu05 Ba02 62.0(3) . 9_444
Cu05 Cu05 Ba01 65.58(7) 3_645 1_545
Cu05 Cu05 Ba01 114.43(7) 3 1_545
Cu05 Cu05 Ba01 65.58(7) 3_545 1_445
Cu05 Cu05 Ba01 114.43(7) 3_545 1_545
Cu05 Cu05 Ba01 114.43(7) 3_655 1_445
Cu05 Cu05 Ba01 114.43(7) 3_645 1_445
Cu05 Cu05 Ba01 65.58(7) 3 1_445
Cu05 Cu05 Ba01 65.58(7) 3_655 1_545
Cu05 Cu05 Cu05 90.0 3_545 3
Cu05 Cu05 Cu05 90.000(1) 3_655 3_645
Cu05 Cu05 Cu05 180.0 3_655 3_545
Cu05 Cu05 Cu05 90.0 3_655 3
Cu05 Cu05 Cu05 90.0 3_545 3_645
Cu05 Cu05 Cu05 180.0 3 3_645
Cu05 Cu05 Ba02 66.02(7) 3_545 9_444
Cu05 Cu05 Ba02 113.98(7) 3_645 9_454
Cu05 Cu05 Ba02 113.98(7) 3_545 9_454
Cu05 Cu05 Ba02 66.02(7) 3 9_454
Cu05 Cu05 Ba02 66.02(7) 3_655 9_454
Cu05 Cu05 Ba02 113.98(7) 3_655 9_444
Cu05 Cu05 Ba02 113.98(7) 3 9_444
Cu05 Cu05 Ba02 66.02(7) 3_645 9_444
Ba02 Cu05 Ba02 70.2(2) 9_444 9_454
Ba01 O006 Ba01 97(2) . 1_545
Ba02 O006 Ba01 83.65(5) 1_565 .
Ba02 O006 Ba01 179(2) 1_565 1_545
Ba02 O006 Ba01 179(2) . .
Ba02 O006 Ba01 83.65(5) . 1_545
Ba02 O006 Ba02 95(2) . 1_565
K1 O006 Ba01 179(2) . .
Se04 Ba02 Se04 78.06(16) 9_655 9
Se04 Ba02 Se04 125.9(4) 9_655 9_545
Se04 Ba02 Se04 78.06(16) 9_545 9
Se04 Ba02 Se04 125.9(4) 9 9_645
Se04 Ba02 Se04 78.06(16) 9_545 9_645
Se04 Ba02 Se04 78.06(16) 9_655 9_645
Se04 Ba02 Cu05 89.4(2) 9_545 11_645
Se04 Ba02 Cu05 42.77(16) 9_645 9_545
Se04 Ba02 Cu05 89.4(2) 9_645 11_545
Se04 Ba02 Cu05 89.4(2) 9 11_645
Se04 Ba02 Cu05 89.4(2) 9_645 9
Se04 Ba02 Cu05 42.77(16) 9_645 11_645
Se04 Ba02 Cu05 42.77(16) 9_655 11_645
Se04 Ba02 Cu05 89.4(2) 9 9_545
Se04 Ba02 Cu05 89.4(2) 9_655 11_545
Se04 Ba02 Cu05 89.4(2) 9_545 9
Se04 Ba02 Cu05 42.77(16) 9 11_545
Se04 Ba02 Cu05 42.77(16) 9_545 9_545
Se04 Ba02 Cu05 89.4(2) 9_655 9_545
Se04 Ba02 Cu05 42.77(16) 9_545 11_545
Se04 Ba02 Cu05 42.77(16) 9 9
Se04 Ba02 Cu05 42.77(16) 9_655 9
Cu05 Ba02 Cu05 47.96(13) 9_545 11_545
Cu05 Ba02 Cu05 47.96(13) 9 11_545
Cu05 Ba02 Cu05 47.96(13) 9 11_645
Cu05 Ba02 Cu05 70.2(2) 9 9_545
Cu05 Ba02 Cu05 70.2(2) 11_645 11_545
Cu05 Ba02 Cu05 47.96(13) 11_645 9_545
O006 Ba02 Se04 80.8(7) 3_745 9_645
O006 Ba02 Se04 140.5(2) . 9_545
O006 Ba02 Se04 140.5(2) 3_745 9_545
O006 Ba02 Se04 140.5(2) 1_545 9
O006 Ba02 Se04 80.8(7) 3_745 9_655
O006 Ba02 Se04 80.8(7) . 9
O006 Ba02 Se04 80.8(7) . 9_655
O006 Ba02 Se04 140.5(2) 3_645 9_655
O006 Ba02 Se04 80.8(7) 3_645 9_545
O006 Ba02 Se04 80.8(7) 3_645 9
O006 Ba02 Se04 80.8(7) 1_545 9_545
O006 Ba02 Se04 140.5(2) 3_645 9_645
O006 Ba02 Se04 140.5(2) . 9_645
O006 Ba02 Se04 140.5(2) 1_545 9_655
O006 Ba02 Se04 140.5(2) 3_745 9
O006 Ba02 Se04 80.8(7) 1_545 9_645
O006 Ba02 Cu05 123.4(7) 3_645 9_545
O006 Ba02 Cu05 97.3(10) 3_745 11_645
O006 Ba02 Cu05 97.3(10) . 9
O006 Ba02 Cu05 123.4(7) 1_545 11_545
O006 Ba02 Cu05 123.4(7) . 11_645
O006 Ba02 Cu05 167.4(10) 1_545 9
O006 Ba02 Cu05 167.4(10) . 9_545
O006 Ba02 Cu05 97.3(10) 1_545 9_545
O006 Ba02 Cu05 123.4(7) 3_645 9
O006 Ba02 Cu05 123.4(7) . 11_545
O006 Ba02 Cu05 123.4(7) 3_745 9
O006 Ba02 Cu05 123.4(7) 3_745 9_545
O006 Ba02 Cu05 97.3(10) 3_645 11_545
O006 Ba02 Cu05 123.4(7) 1_545 11_645
O006 Ba02 Cu05 167.4(10) 3_745 11_545
O006 Ba02 Cu05 167.4(10) 3_645 11_645
O006 Ba02 O006 63.0(11) 3_745 .
O006 Ba02 O006 63.0(11) 1_545 3_745
O006 Ba02 O006 63.0(11) 3_645 1_545
O006 Ba02 O006 95(2) 3_645 3_745
O006 Ba02 O006 63.0(11) 3_645 .
O006 Ba02 O006 95(2) 1_545 .
Se04 K1 Se04 78.06(16) 9_655 9
Se04 K1 Se04 125.9(4) 9_655 9_545
Se04 K1 Se04 78.06(16) 9_545 9
Se04 K1 Se04 78.06(16) 9_655 9_645
Se04 K1 Se04 78.06(16) 9_545 9_645
Se04 K1 Se04 125.9(4) 9 9_645
Se04 K1 Cu05 89.4(2) 9_545 11_645
Se04 K1 Cu05 89.4(2) 9_655 9_545
Se04 K1 Cu05 89.4(2) 9 11_645
Se04 K1 Cu05 89.4(2) 9_545 9
Se04 K1 Cu05 89.4(2) 9 9_545
Se04 K1 Cu05 42.77(16) 9_645 9_545
Se04 K1 Cu05 42.77(16) 9 9
Se04 K1 Cu05 42.77(16) 9_545 11_545
Se04 K1 Cu05 89.4(2) 9_645 9
Se04 K1 Cu05 42.77(16) 9_545 9_545
Se04 K1 Cu05 42.77(16) 9_655 11_645
Se04 K1 Cu05 42.77(16) 9 11_545
Se04 K1 Cu05 42.77(16) 9_655 9
Se04 K1 Cu05 89.4(2) 9_655 11_545
Se04 K1 Cu05 42.77(16) 9_645 11_645
Se04 K1 Cu05 89.4(2) 9_645 11_545
Cu05 K1 Cu05 70.2(2) 9 9_545
Cu05 K1 Cu05 70.2(2) 11_645 11_545
Cu05 K1 Cu05 47.96(13) 11_645 9_545
Cu05 K1 Cu05 47.96(13) 9_545 11_545
Cu05 K1 Cu05 47.96(13) 9 11_645
Cu05 K1 Cu05 47.96(13) 9 11_545
O006 K1 Se04 80.8(7) 1_545 9_545
O006 K1 Se04 140.5(2) . 9_545
O006 K1 Se04 80.8(7) 3_745 9_645
O006 K1 Se04 140.5(2) 3_745 9_545
O006 K1 Se04 80.8(7) 3_645 9
O006 K1 Se04 140.5(2) 3_645 9_655
O006 K1 Se04 140.5(2) 3_745 9
O006 K1 Se04 140.5(2) 3_645 9_645
O006 K1 Se04 80.8(7) 3_745 9_655
O006 K1 Se04 80.8(7) . 9_655
O006 K1 Se04 140.5(2) 1_545 9_655
O006 K1 Se04 80.8(7) 1_545 9_645
O006 K1 Se04 140.5(2) . 9_645
O006 K1 Se04 80.8(7) . 9
O006 K1 Se04 80.8(7) 3_645 9_545
O006 K1 Se04 140.5(2) 1_545 9
O006 K1 Cu05 123.4(7) 3_745 9
O006 K1 Cu05 167.4(10) 3_745 11_545
O006 K1 Cu05 167.4(10) 1_545 9
O006 K1 Cu05 123.4(7) 1_545 11_545
O006 K1 Cu05 97.3(10) . 9
O006 K1 Cu05 97.3(10) 3_745 11_645
O006 K1 Cu05 167.4(10) 3_645 11_645
O006 K1 Cu05 123.4(7) 3_645 9_545
O006 K1 Cu05 167.4(10) . 9_545
O006 K1 Cu05 123.4(7) . 11_545
O006 K1 Cu05 123.4(7) . 11_645
O006 K1 Cu05 97.3(10) 1_545 9_545
O006 K1 Cu05 97.3(10) 3_645 11_545
O006 K1 Cu05 123.4(7) 3_645 9
O006 K1 Cu05 123.4(7) 3_745 9_545
O006 K1 Cu05 123.4(7) 1_545 11_645
O006 K1 O006 63.0(11) 3_645 1_545
O006 K1 O006 63.0(11) 3_745 .
O006 K1 O006 95(2) 3_645 3_745
O006 K1 O006 95(2) 1_545 .
O006 K1 O006 63.0(11) 1_545 3_745
O006 K1 O006 63.0(11) 3_645 .

loop_
_geom_bond_atom_site_label_1
_geom_bond_atom_site_label_2
_geom_bond_distance
_geom_bond_site_symmetry_2
Ba01 Se03 3.344(6) .
Ba01 Se03 3.344(6) 1_665
Ba01 Se03 3.344(6) 1_565
Ba01 Se03 3.344(6) 1_655
Ba01 Cu05 3.595(9) 3_655
Ba01 Cu05 3.595(9) 1_565
Ba01 Cu05 3.595(9) 3_665
Ba01 Cu05 3.595(9) 1_665
Ba01 O006 2.80(4) 3_755
Ba01 O006 2.80(4) 3_655
Ba01 O006 2.80(4) 1_565
Ba01 O006 2.80(4) .
Se03 Cu05 2.518(9) 3_655
Se03 Cu05 2.518(9) .
Se03 Cu05 2.518(9) 1_565
Se03 Cu05 2.518(9) 3
Se04 Cu05 2.568(10) .
Se04 Cu05 2.568(10) 3
Se04 Cu05 2.568(10) 1_455
Se04 Cu05 2.568(10) 3_545
Se04 Ba02 3.338(6) 9_344
Se04 Ba02 3.338(6) 9_454
Se04 Ba02 3.338(6) 9_444
Se04 Ba02 3.338(6) 9_354
Cu05 Cu05 2.9732(4) 3_655
Cu05 Cu05 2.9732(4) 3
Cu05 Cu05 2.9732(4) 3_645
Cu05 Cu05 2.9732(4) 3_545
Cu05 Ba02 3.658(10) 9_444
Cu05 Ba02 3.658(10) 9_454
O006 Ba02 2.84(4) .
O006 Ba02 2.84(4) 1_565
O006 K1 2.84(4) .
